data_7246431
loop_
_publ_author_name
'Zhou, Jianxin'
'Li, Xinyi'
'Hou, Tianyang'
'Xu, Ze'
'Wang, Pengcheng'
'Lu, Ming'
'Xu, Yuangang'

_publ_section_title
;
 Improving the stability of hydrazinium pentazolate through
 cocrystallization
;
_journal_issue 14
_journal_name_full CrystEngComm
_journal_page_first 2027
_journal_page_last 2031
_journal_paper_doi 10.1039/D2CE01707E
_journal_volume 25
_journal_year 2023
_chemical_formula_moiety 'C4 H4 N2 O2'
_chemical_formula_sum 'C4 H4 N2 O2'
_chemical_formula_weight 112.09
_space_group_crystal_system monoclinic
_space_group_IT_number 14
_space_group_name_Hall '-P 2ybc'
_space_group_name_H-M_alt 'P 1 21/c 1'
_atom_sites_solution_hydrogens geom
_audit_creation_method SHELXL-2018/3
_audit_update_record
;
2023-02-25 deposited with the CCDC.	2023-03-10 downloaded from the CCDC.
;
_cell_angle_alpha 90
_cell_angle_beta 96.470(10)
_cell_angle_gamma 90
_cell_formula_units_Z 2
_cell_length_a 3.7348(10)
_cell_length_b 11.013(3)
_cell_length_c 5.7044(14)
_cell_measurement_reflns_used 710
_cell_measurement_temperature 296(2)
_cell_measurement_theta_max 27.61
_cell_measurement_theta_min 5.49
_cell_volume 233.14(11)
_computing_cell_refinement 'Bruker SAINT'
_computing_data_collection 'Bruker APEX3'
_computing_data_reduction 'Bruker SAINT'
_computing_molecular_graphics 'Bruker SHELXTL'
_computing_publication_material 'Bruker SHELXTL'
_computing_structure_refinement 'SHELXL-2018/3 (Sheldrick, 2018)'
_computing_structure_solution 'SHELXT 2014/5 (Sheldrick, 2014)'
_diffrn_ambient_temperature 296(2)
_diffrn_detector_area_resol_mean 10.42
_diffrn_measured_fraction_theta_full 0.964
_diffrn_measured_fraction_theta_max 0.962
_diffrn_measurement_device_type 'Bruker D8 QUEST PHOTON 100'
_diffrn_measurement_method '\f and \w scans'
_diffrn_radiation_type MoK\a
_diffrn_radiation_wavelength 0.71073
_diffrn_reflns_av_R_equivalents 0.0223
_diffrn_reflns_av_unetI/netI 0.0289
_diffrn_reflns_Laue_measured_fraction_full 0.964
_diffrn_reflns_Laue_measured_fraction_max 0.962
_diffrn_reflns_limit_h_max 4
_diffrn_reflns_limit_h_min -3
_diffrn_reflns_limit_k_max 14
_diffrn_reflns_limit_k_min -14
_diffrn_reflns_limit_l_max 5
_diffrn_reflns_limit_l_min -7
_diffrn_reflns_number 1148
_diffrn_reflns_point_group_measured_fraction_full 0.964
_diffrn_reflns_point_group_measured_fraction_max 0.962
_diffrn_reflns_theta_full 25.242
_diffrn_reflns_theta_max 27.718
_diffrn_reflns_theta_min 5.495
_diffrn_source.source 'Ius 2.0'
_diffrn_source.type microfocus

_exptl_absorpt_coefficient_mu 0.131
_exptl_absorpt_correction_T_max 0.7456
_exptl_absorpt_correction_T_min 0.6150
_exptl_absorpt_correction_type multi-scan
_exptl_absorpt_process_details sadabs
_exptl_crystal_colour yellow
_exptl_crystal_density_diffrn 1.597
_exptl_crystal_description plate
_exptl_crystal_F_000 116
_exptl_crystal_size_max 0.200
_exptl_crystal_size_mid 0.180
_exptl_crystal_size_min 0.050
_refine_diff_density_max 0.149
_refine_diff_density_min -0.166
_refine_diff_density_rms 0.034
_refine_ls_extinction_method none
_refine_ls_goodness_of_fit_ref 1.042
_refine_ls_hydrogen_treatment constr
_refine_ls_matrix_type full
_refine_ls_number_parameters 37
_refine_ls_number_reflns 529
_refine_ls_number_restraints 0
_refine_ls_restrained_S_all 1.042
_refine_ls_R_factor_all 0.0529
_refine_ls_R_factor_gt 0.0390
_refine_ls_shift/su_max 0.000
_refine_ls_shift/su_mean 0.000
_refine_ls_structure_factor_coef Fsqd
_refine_ls_weighting_details 'w=1/[\s^2^(Fo^2^)+(0.0390P)^2^+0.0785P] where P=(Fo^2^+2Fc^2^)/3'
_refine_ls_weighting_scheme calc
_refine_ls_wR_factor_gt 0.0912
_refine_ls_wR_factor_ref 0.1011
_reflns_Friedel_coverage 0.000
_reflns_number_gt 424
_reflns_number_total 529
_reflns_threshold_expression 'I > 2\s(I)'
_cod_data_source_file d2ce01707e2.cif
_cod_data_source_block ZJX_wg1_a
_cod_depositor_comments 'Adding full bibliography for 7246430--7246431.cif.'
_cod_original_cell_volume 233.13(10)
_cod_original_sg_symbol_H-M 'P 21/c'
_cod_database_code 7246431
_shelx_shelxl_version_number 2018/3
_shelx_space_group_comment
;
The symmetry employed for this shelxl refinement is uniquely defined
by the following loop, which should always be used as a source of
symmetry information in preference to the above space-group names.
They are only intended as comments.
;
_shelx_estimated_absorpt_t_min 0.974
_shelx_estimated_absorpt_t_max 0.993

loop_
_space_group_symop_operation_xyz
'x, y, z'
'-x, y+1/2, -z+1/2'
'-x, -y, -z'
'x, -y-1/2, z-1/2'

loop_
_atom_site_label
_atom_site_type_symbol
_atom_site_fract_x
_atom_site_fract_y
_atom_site_fract_z
_atom_site_U_iso_or_equiv
_atom_site_adp_type
_atom_site_occupancy
_atom_site_site_symmetry_order
_atom_site_calc_flag
_atom_site_refinement_flags_posn
_atom_site_refinement_flags_adp
_atom_site_refinement_flags_occupancy
_atom_site_disorder_assembly
_atom_site_disorder_group
O1 O 0.9215(3) 0.63602(10) 0.8059(2) 0.0514(4) Uani 1 1 d . . . . .
N1 N 0.7153(3) 0.56993(11) 0.6577(2) 0.0360(4) Uani 1 1 d . . . . .
C1 C 0.6386(4) 0.45340(13) 0.7094(3) 0.0377(4) Uani 1 1 d . . . . .
H1 H 0.732654 0.420355 0.853265 0.045 Uiso 1 1 calc R U . . .
C2 C 0.5741(4) 0.61563(14) 0.4466(3) 0.0393(4) Uani 1 1 d . . . . .
H2 H 0.623697 0.695481 0.408157 0.047 Uiso 1 1 calc R U . . .

loop_
_atom_site_aniso_label
_atom_site_aniso_U_11
_atom_site_aniso_U_22
_atom_site_aniso_U_33
_atom_site_aniso_U_23
_atom_site_aniso_U_13
_atom_site_aniso_U_12
O1 0.0592(8) 0.0415(7) 0.0477(7) -0.0089(5) -0.0192(6) -0.0003(5)
N1 0.0391(7) 0.0342(6) 0.0327(6) -0.0035(5) -0.0044(5) 0.0040(5)
C1 0.0438(8) 0.0362(8) 0.0315(7) 0.0042(6) -0.0031(6) 0.0051(6)
C2 0.0458(9) 0.0328(7) 0.0374(8) 0.0046(6) -0.0032(6) 0.0028(6)

loop_
_atom_type_symbol
_atom_type_description
_atom_type_scat_dispersion_real
_atom_type_scat_dispersion_imag
_atom_type_scat_source
C C 0.0033 0.0016 'International Tables Vol C Tables 4.2.6.8 and 6.1.1.4'
H H 0.0000 0.0000 'International Tables Vol C Tables 4.2.6.8 and 6.1.1.4'
N N 0.0061 0.0033 'International Tables Vol C Tables 4.2.6.8 and 6.1.1.4'
O O 0.0106 0.0060 'International Tables Vol C Tables 4.2.6.8 and 6.1.1.4'

loop_
_geom_angle_atom_site_label_1
_geom_angle_atom_site_label_2
_geom_angle_atom_site_label_3
_geom_angle
_geom_angle_site_symmetry_1
_geom_angle_site_symmetry_3
_geom_angle_publ_flag
O1 N1 C1 120.89(12) . . ?
O1 N1 C2 120.81(13) . . ?
C1 N1 C2 118.30(12) . . ?
N1 C1 C2 120.72(13) . 3_666 ?
N1 C1 H1 119.6 . . ?
C2 C1 H1 119.6 3_666 . ?
N1 C2 C1 120.98(14) . 3_666 ?
N1 C2 H2 119.5 . . ?
C1 C2 H2 119.5 3_666 . ?

loop_
_geom_bond_atom_site_label_1
_geom_bond_atom_site_label_2
_geom_bond_distance
_geom_bond_site_symmetry_2
_geom_bond_publ_flag
O1 N1 1.3003(15) . ?
N1 C1 1.3544(19) . ?
N1 C2 1.3560(18) . ?
C1 C2 1.357(2) 3_666 ?
C1 H1 0.9300 . ?
C2 H2 0.9300 . ?

loop_
_geom_hbond_atom_site_label_D
_geom_hbond_atom_site_label_H
_geom_hbond_atom_site_label_A
_geom_hbond_distance_DH
_geom_hbond_distance_HA
_geom_hbond_distance_DA
_geom_hbond_angle_DHA
_geom_hbond_site_symmetry_A
_geom_hbond_publ_flag
C2 H2 O1 0.93 2.27 3.169(2) 161.6 4_575 yes
C1 H1 O1 0.93 2.30 3.2081(19) 167.0 3_767 yes

loop_
_geom_torsion_atom_site_label_1
_geom_torsion_atom_site_label_2
_geom_torsion_atom_site_label_3
_geom_torsion_atom_site_label_4
_geom_torsion
_geom_torsion_site_symmetry_1
_geom_torsion_site_symmetry_2
_geom_torsion_site_symmetry_3
_geom_torsion_site_symmetry_4
_geom_torsion_publ_flag
O1 N1 C1 C2 -179.40(13) . . . 3_666 ?
C2 N1 C1 C2 0.0(2) . . . 3_666 ?
O1 N1 C2 C1 179.40(13) . . . 3_666 ?
C1 N1 C2 C1 0.0(2) . . . 3_666 ?
